data_7242560
loop_
_publ_author_name
'Adak, Sarmistha'
'Sun, Yu-Chen'
'Jana, Narayan Ch.'
'Brand\~ao, Paula'
'Wang, Xin-Yi'
'Panja, Anangamohan'

_publ_section_title
;
 Tuneable structures and magnetic properties of pseudohalo-bridged
 dinuclear Ni(ii) complexes derived from {N4} and {N3O} donor ligands
;
_journal_issue 18
_journal_name_full CrystEngComm
_journal_page_first 3371
_journal_page_last 3382
_journal_paper_doi 10.1039/D1CE00202C
_journal_volume 23
_journal_year 2021
_chemical_formula_sum 'C30 H52 Cl2 N14 Ni2 O8'
_chemical_formula_weight 925.17
_space_group_crystal_system orthorhombic
_space_group_IT_number 43
_space_group_name_Hall 'F 2 -2d'
_space_group_name_H-M_alt 'F d d 2'
_atom_sites_solution_hydrogens geom
_audit_creation_method SHELXL-2018/3
_audit_update_record
;
2021-03-10 deposited with the CCDC.	2021-03-29 downloaded from the CCDC.
;
_cell_angle_alpha 90
_cell_angle_beta 90
_cell_angle_gamma 90
_cell_formula_units_Z 24
_cell_length_a 26.3729(18)
_cell_length_b 43.882(4)
_cell_length_c 20.6839(16)
_cell_measurement_reflns_used 520
_cell_measurement_temperature 150(2)
_cell_measurement_theta_max 25.00
_cell_measurement_theta_min 2.90
_cell_volume 23937(3)
_computing_cell_refinement 'Bruker Smart'
_computing_data_collection 'Bruker Smart'
_computing_data_reduction 'Bruker Saint'
_computing_molecular_graphics 'Mercury (Macrae et al 2008)'
_computing_publication_material 'SHELXL-2016/4 (Sheldrick, 2016)'
_computing_structure_refinement 'SHELXL-2018/3 (Sheldrick, 2018)'
_computing_structure_solution 'SHELXT 2014/5 (Sheldrick, 2014)'
_diffrn_ambient_temperature 150(2)
_diffrn_measured_fraction_theta_full 0.998
_diffrn_measured_fraction_theta_max 0.991
_diffrn_measurement_device_type CCD
_diffrn_measurement_method 'omega and phi scans'
_diffrn_radiation_type MoK\a
_diffrn_radiation_wavelength 0.71073
_diffrn_reflns_av_R_equivalents 0.0791
_diffrn_reflns_av_unetI/netI 0.0840
_diffrn_reflns_Laue_measured_fraction_full 0.998
_diffrn_reflns_Laue_measured_fraction_max 0.991
_diffrn_reflns_limit_h_max 30
_diffrn_reflns_limit_h_min -31
_diffrn_reflns_limit_k_max 46
_diffrn_reflns_limit_k_min -53
_diffrn_reflns_limit_l_max 25
_diffrn_reflns_limit_l_min -25
_diffrn_reflns_number 38367
_diffrn_reflns_point_group_measured_fraction_full 0.975
_diffrn_reflns_point_group_measured_fraction_max 0.961
_diffrn_reflns_theta_full 25.242
_diffrn_reflns_theta_max 25.832
_diffrn_reflns_theta_min 1.334
_diffrn_source 'fine-focus sealed tube'
_exptl_absorpt_coefficient_mu 1.144
_exptl_absorpt_correction_T_max 0.7453
_exptl_absorpt_correction_T_min 0.6933
_exptl_absorpt_correction_type multi-scan
_exptl_absorpt_process_details SADABS
_exptl_crystal_colour Green
_exptl_crystal_density_diffrn 1.540
_exptl_crystal_description Block
_exptl_crystal_F_000 11616
_exptl_crystal_size_max 0.240
_exptl_crystal_size_mid 0.200
_exptl_crystal_size_min 0.100
_refine_diff_density_max 1.990
_refine_diff_density_min -0.674
_refine_diff_density_rms 0.149
_refine_ls_abs_structure_details
;
 Refined as an inversion twin.
;
_refine_ls_abs_structure_Flack 0.45(5)
_refine_ls_extinction_method none
_refine_ls_goodness_of_fit_ref 1.027
_refine_ls_hydrogen_treatment constr
_refine_ls_matrix_type full
_refine_ls_number_parameters 665
_refine_ls_number_reflns 11119
_refine_ls_number_restraints 0
_refine_ls_restrained_S_all 1.027
_refine_ls_R_factor_all 0.1392
_refine_ls_R_factor_gt 0.0974
_refine_ls_shift/su_max 0.001
_refine_ls_shift/su_mean 0.000
_refine_ls_structure_factor_coef Fsqd
_refine_ls_weighting_details 'w=1/[\s^2^(Fo^2^)+(0.1209P)^2^+705.0562P] where P=(Fo^2^+2Fc^2^)/3'
_refine_ls_weighting_scheme calc
_refine_ls_wR_factor_gt 0.2417
_refine_ls_wR_factor_ref 0.2737
_reflns_Friedel_coverage 0.883
_reflns_Friedel_fraction_full 0.951
_reflns_Friedel_fraction_max 0.929
_reflns_number_gt 7773
_reflns_number_total 11119
_reflns_threshold_expression 'I > 2\s(I)'
_cod_data_source_file d1ce00202c2.cif
_cod_data_source_block shelx
_cod_depositor_comments 'Adding full bibliography for 7242557--7242562.cif.'
_cod_database_code 7242560
_shelx_shelxl_version_number 2018/3
_shelx_space_group_comment
;
The symmetry employed for this shelxl refinement is uniquely defined
by the following loop, which should always be used as a source of
symmetry information in preference to the above space-group names.
They are only intended as comments.
;
_shelx_estimated_absorpt_t_min 0.771
_shelx_estimated_absorpt_t_max 0.894

loop_
_space_group_symop_operation_xyz
'x, y, z'
'-x, -y, z'
'x+1/4, -y+1/4, z+1/4'
'-x+1/4, y+1/4, z+1/4'
'x, y+1/2, z+1/2'
'-x, -y+1/2, z+1/2'
'x+1/4, -y+3/4, z+3/4'
'-x+1/4, y+3/4, z+3/4'
'x+1/2, y, z+1/2'
'-x+1/2, -y, z+1/2'
'x+3/4, -y+1/4, z+3/4'
'-x+3/4, y+1/4, z+3/4'
'x+1/2, y+1/2, z'
'-x+1/2, -y+1/2, z'
'x+3/4, -y+3/4, z+1/4'
'-x+3/4, y+3/4, z+1/4'

loop_
_atom_site_label
_atom_site_type_symbol
_atom_site_fract_x
_atom_site_fract_y
_atom_site_fract_z
_atom_site_U_iso_or_equiv
_atom_site_adp_type
_atom_site_occupancy
_atom_site_site_symmetry_order
_atom_site_calc_flag
_atom_site_refinement_flags_posn
_atom_site_refinement_flags_adp
_atom_site_refinement_flags_occupancy
_atom_site_disorder_assembly
_atom_site_disorder_group
O302 O 1.517799 0.999200 1.763401 0.096(11) Uani 0.67 1 d . . P . .
O301 O 1.472460 1.027401 1.694599 0.18(2) Uani 0.67 1 d . . P . .
O303 O 1.540501 1.008308 1.663326 0.18(2) Uani 0.66 1 d . . P . .
O201 O 1.544394 0.846800 1.756575 0.191(7) Uani 1 1 d . . . . .
Cl4 Cl 1.250000 0.750000 1.5705(7) 0.114(4) Uani 1 2 d S T P . .
O402 O 1.289101 0.743999 1.527000 0.114(4) Uani 0.45 1 d . . P . .
O403 O 1.2641(15) 0.7140(13) 1.5450(16) 0.114(4) Uani 0.45 1 d . . P . .
O404 O 1.2951(16) 0.7590(13) 1.5618(15) 0.114(4) Uani 0.45 1 d . . P . .
O401 O 1.2684(9) 0.7605(9) 1.6278(11) 0.114(4) Uani 0.65 1 d . . P . .
Cl1 Cl 1.26265(19) 0.90442(11) 1.3766(7) 0.0579(12) Uani 1 1 d . . . . .
O101 O 1.2171(6) 0.9200(4) 1.3683(16) 0.136(10) Uani 1 1 d . . . . .
O102 O 1.2490(7) 0.8754(4) 1.4052(13) 0.101(6) Uani 1 1 d . . . . .
O103 O 1.2898(7) 0.9219(5) 1.4211(10) 0.095(6) Uani 1 1 d . . . . .
O104 O 1.2930(8) 0.9024(5) 1.3185(11) 0.117(7) Uani 1 1 d . . . . .
NiA Ni 1.24199(7) 0.97740(5) 1.7273(6) 0.0367(5) Uani 1 1 d . . . . .
NiB Ni 1.24487(8) 0.85804(5) 1.7475(7) 0.0511(7) Uani 1 1 d . . . . .
N1A N 1.2143(5) 0.9749(3) 1.6334(10) 0.044(4) Uani 1 1 d . . . . .
N2A N 1.1828(6) 1.0080(3) 1.7322(12) 0.057(5) Uani 1 1 d . . . . .
N3A N 1.2603(5) 0.9789(3) 1.8259(9) 0.037(3) Uani 1 1 d . . . . .
H3A1 H 1.247748 0.958916 1.842558 0.044 Uiso 1 1 calc R U . . .
N4A N 1.3012(5) 1.0096(3) 1.7032(13) 0.061(5) Uani 1 1 d . . . . .
N1B N 1.2683(9) 0.8565(5) 1.6543(13) 0.092(4) Uani 1 1 d . . . . .
N2B N 1.3058(6) 0.8274(3) 1.7577(10) 0.049(4) Uani 1 1 d . . . . .
N3B N 1.2300(11) 0.8638(5) 1.8464(15) 0.121(11) Uani 1 1 d . . . . .
H3B1 H 1.243629 0.884694 1.854775 0.146 Uiso 1 1 calc R U . . .
N4B N 1.1861(8) 0.8235(5) 1.7372(14) 0.083(4) Uani 1 1 d . . . . .
N5 N 1.2928(5) 0.9427(3) 1.7070(10) 0.039(3) Uani 1 1 d . . . . .
N6 N 1.2956(4) 0.9195(3) 1.7352(9) 0.028(3) Uani 1 1 d . . . . .
N7 N 1.2982(6) 0.8957(4) 1.7597(11) 0.058(5) Uani 1 1 d . . . . .
N8 N 1.1869(5) 0.9418(3) 1.7569(10) 0.044(3) Uani 1 1 d . . . . .
N9 N 1.1888(4) 0.9163(4) 1.7394(10) 0.041(3) Uani 1 1 d . . . . .
N10 N 1.1881(6) 0.8916(4) 1.7244(11) 0.055(4) Uani 1 1 d . . . . .
C1A C 1.2299(6) 0.9577(4) 1.5872(11) 0.046(4) Uani 1 1 d . . . . .
H1A H 1.256747 0.943796 1.595447 0.055 Uiso 1 1 calc R U . . .
C2A C 1.2084(8) 0.9587(5) 1.5241(11) 0.057(5) Uani 1 1 d . . . . .
H2A H 1.221798 0.946114 1.490873 0.068 Uiso 1 1 calc R U . . .
C3A C 1.1691(7) 0.9774(5) 1.5114(12) 0.059(5) Uani 1 1 d . . . . .
H3A H 1.153287 0.977555 1.470139 0.071 Uiso 1 1 calc R U . . .
C4A C 1.1525(7) 0.9967(5) 1.5614(12) 0.061(6) Uani 1 1 d . . . . .
H4A H 1.125612 1.010694 1.553688 0.073 Uiso 1 1 calc R U . . .
C5A C 1.1748(7) 0.9955(4) 1.6214(11) 0.046(4) Uani 1 1 d . . . . .
C6A C 1.1597(7) 1.0132(5) 1.6776(14) 0.062(6) Uani 1 1 d . . . . .
C7A C 1.1200(7) 1.0376(5) 1.6681(15) 0.082(8) Uani 1 1 d . . . . .
H7A1 H 1.121415 1.052016 1.704226 0.123 Uiso 1 1 calc R U . . .
H7A2 H 1.086387 1.028139 1.666473 0.123 Uiso 1 1 calc R U . . .
H7A3 H 1.126532 1.048403 1.627513 0.123 Uiso 1 1 calc R U . . .
C8A C 1.1639(8) 1.0233(5) 1.7913(13) 0.074(7) Uani 1 1 d . . . . .
H8A1 H 1.126715 1.025948 1.788411 0.088 Uiso 1 1 calc R U . . .
H8A2 H 1.179667 1.043650 1.795342 0.088 Uiso 1 1 calc R U . . .
C9A C 1.1772(9) 1.0037(6) 1.8508(13) 0.078(7) Uani 1 1 d . . . . .
H9A1 H 1.159940 1.012520 1.889040 0.093 Uiso 1 1 calc R U . . .
H9A2 H 1.163450 0.982976 1.844188 0.093 Uiso 1 1 calc R U . . .
C10A C 1.2335(8) 1.0012(4) 1.8656(12) 0.058(5) Uani 1 1 d . . . . .
H10A H 1.249452 1.021380 1.859411 0.070 Uiso 1 1 calc R U . . .
H10B H 1.237726 0.995500 1.911675 0.070 Uiso 1 1 calc R U . . .
C11A C 1.3138(7) 0.9784(4) 1.8415(12) 0.053(5) Uani 1 1 d . . . . .
H11A H 1.328995 0.959344 1.824636 0.064 Uiso 1 1 calc R U . . .
H11B H 1.317957 0.978492 1.889036 0.064 Uiso 1 1 calc R U . . .
C12A C 1.3415(7) 1.0058(4) 1.8125(14) 0.065(7) Uani 1 1 d . . . . .
H12A H 1.322057 1.024415 1.823106 0.078 Uiso 1 1 calc R U . . .
H12B H 1.375012 1.007551 1.833831 0.078 Uiso 1 1 calc R U . . .
C13A C 1.3494(6) 1.0049(4) 1.7427(11) 0.048(4) Uani 1 1 d . . . . .
H13A H 1.364408 0.984947 1.730999 0.057 Uiso 1 1 calc R U . . .
H13B H 1.374223 1.020889 1.730762 0.057 Uiso 1 1 calc R U . . .
C14A C 1.2845(8) 1.0421(4) 1.7116(12) 0.057(5) Uani 1 1 d . . . . .
H14A H 1.254169 1.045829 1.685430 0.086 Uiso 1 1 calc R U . . .
H14B H 1.311732 1.055821 1.697678 0.086 Uiso 1 1 calc R U . . .
H14C H 1.276717 1.045902 1.757261 0.086 Uiso 1 1 calc R U . . .
C15A C 1.3161(8) 1.0062(6) 1.6321(15) 0.081(8) Uani 1 1 d . . . . .
H15A H 1.344519 1.019763 1.622388 0.122 Uiso 1 1 calc R U . . .
H15B H 1.287073 1.011474 1.604721 0.122 Uiso 1 1 calc R U . . .
H15C H 1.326099 0.985020 1.623707 0.122 Uiso 1 1 calc R U . . .
C1B C 1.2523(8) 0.8743(5) 1.6098(12) 0.059(5) Uani 1 1 d . . . . .
H1B H 1.229351 0.890058 1.621432 0.071 Uiso 1 1 calc R U . . .
C2B C 1.2664(10) 0.8719(7) 1.5460(15) 0.092(4) Uani 1 1 d . . . . .
H2B H 1.250811 0.882393 1.511201 0.110 Uiso 1 1 calc R U . . .
C3B C 1.3081(10) 0.8512(6) 1.5396(15) 0.092(4) Uani 1 1 d . . . . .
H3B H 1.322564 0.848328 1.497967 0.110 Uiso 1 1 calc R U . . .
C4B C 1.3281(11) 0.8352(6) 1.5912(15) 0.092(4) Uani 1 1 d . . . . .
H4B H 1.357079 0.822486 1.586179 0.110 Uiso 1 1 calc R U . . .
C5B C 1.3061(11) 0.8381(7) 1.6460(14) 0.092(4) Uani 1 1 d . . . . .
C6B C 1.3308(13) 0.8238(6) 1.7056(12) 0.098(11) Uani 1 1 d . . . . .
C7B C 1.3638(14) 0.7980(7) 1.6941(18) 0.143(14) Uani 1 1 d . . . . .
H7B1 H 1.354267 0.781268 1.722952 0.214 Uiso 1 1 calc R U . . .
H7B2 H 1.398987 0.803978 1.702619 0.214 Uiso 1 1 calc R U . . .
H7B3 H 1.360465 0.791445 1.649077 0.214 Uiso 1 1 calc R U . . .
C8B C 1.3260(10) 0.8201(6) 1.8182(11) 0.072(3) Uani 1 1 d . . . . .
H8B1 H 1.362884 0.817094 1.812022 0.086 Uiso 1 1 calc R U . . .
H8B2 H 1.311775 0.800023 1.830396 0.086 Uiso 1 1 calc R U . . .
C9B C 1.3201(10) 0.8394(5) 1.8723(12) 0.072(3) Uani 1 1 d . . . . .
H9B1 H 1.335290 0.859477 1.862324 0.086 Uiso 1 1 calc R U . . .
H9B2 H 1.338887 0.830604 1.909302 0.086 Uiso 1 1 calc R U . . .
C10B C 1.2615(9) 0.8442(6) 1.8928(12) 0.072(3) Uani 1 1 d . . . . .
H10C H 1.245214 0.823909 1.896407 0.086 Uiso 1 1 calc R U . . .
H10D H 1.260534 0.853701 1.936195 0.086 Uiso 1 1 calc R U . . .
C11B C 1.1796(16) 0.8653(8) 1.875(2) 0.139(13) Uani 1 1 d . . . . .
H11C H 1.160167 0.882670 1.857332 0.166 Uiso 1 1 calc R U . . .
H11D H 1.181992 0.867767 1.922795 0.166 Uiso 1 1 calc R U . . .
C12B C 1.1551(14) 0.8360(6) 1.8585(18) 0.110(10) Uani 1 1 d . . . . .
H12C H 1.121405 0.835731 1.879549 0.132 Uiso 1 1 calc R U . . .
H12D H 1.175391 0.819560 1.878707 0.132 Uiso 1 1 calc R U . . .
C13B C 1.1469(15) 0.8269(8) 1.7833(19) 0.137(13) Uani 1 1 d . . . . .
H13C H 1.128133 0.807393 1.783490 0.165 Uiso 1 1 calc R U . . .
H13D H 1.123397 0.842359 1.765371 0.165 Uiso 1 1 calc R U . . .
C14B C 1.1723(9) 0.8192(5) 1.6693(15) 0.083(4) Uani 1 1 d . . . . .
H14D H 1.178032 0.838189 1.645510 0.124 Uiso 1 1 calc R U . . .
H14E H 1.136458 0.813511 1.666371 0.124 Uiso 1 1 calc R U . . .
H14F H 1.193224 0.802965 1.650653 0.124 Uiso 1 1 calc R U . . .
C15B C 1.2047(9) 0.7930(5) 1.7613(16) 0.083(4) Uani 1 1 d . . . . .
H15D H 1.212906 0.794482 1.807434 0.124 Uiso 1 1 calc R U . . .
H15E H 1.235039 0.787014 1.737157 0.124 Uiso 1 1 calc R U . . .
H15F H 1.178090 0.777667 1.755061 0.124 Uiso 1 1 calc R U . . .
Cl2 Cl 1.5066(2) 0.82483(15) 1.7491(7) 0.0815(18) Uani 1 1 d . . . . .
O202 O 1.5057(12) 0.8255(7) 1.6720(19) 0.191(7) Uani 1 1 d . . . . .
O203 O 1.5071(12) 0.7956(8) 1.767(2) 0.191(7) Uani 1 1 d . . . . .
O204 O 1.4679(13) 0.8384(7) 1.7889(19) 0.191(7) Uani 1 1 d . . . . .
NiC Ni 1.24399(7) 1.19005(4) 1.6962(6) 0.0275(4) Uani 1 1 d . . . . .
N1C N 1.2191(5) 1.1911(3) 1.7904(9) 0.033(3) Uani 1 1 d . . . . .
N2C N 1.1812(4) 1.1616(3) 1.6937(9) 0.029(3) Uani 1 1 d . . . . .
N3C N 1.2570(6) 1.1915(3) 1.5978(9) 0.042(3) Uani 1 1 d . . . . .
H3C1 H 1.245944 1.212499 1.585501 0.050 Uiso 1 1 calc R U . . .
N4C N 1.3017(5) 1.1558(3) 1.7117(11) 0.051(4) Uani 1 1 d . . . . .
N11 N 1.1914(5) 1.2279(3) 1.6757(9) 0.034(3) Uani 1 1 d . . . . .
N12 N 1.1956(4) 1.2522(3) 1.6982(9) 0.029(3) Uani 1 1 d . . . . .
N13 N 1.1985(5) 1.2770(3) 1.7210(9) 0.031(3) Uani 1 1 d . . . . .
C1C C 1.2334(10) 1.2093(6) 1.8403(12) 0.072(3) Uani 1 1 d . . . . .
H1C H 1.261121 1.222778 1.833159 0.086 Uiso 1 1 calc R U . . .
C2C C 1.2126(10) 1.2098(6) 1.8957(12) 0.072(3) Uani 1 1 d . . . . .
H2C H 1.226153 1.222720 1.928275 0.086 Uiso 1 1 calc R U . . .
C3C C 1.1731(10) 1.1931(5) 1.9092(12) 0.072(3) Uani 1 1 d . . . . .
H3C H 1.157942 1.193678 1.950806 0.086 Uiso 1 1 calc R U . . .
C4C C 1.1544(7) 1.1750(5) 1.8624(12) 0.058(5) Uani 1 1 d . . . . .
H4C H 1.125510 1.162614 1.869926 0.069 Uiso 1 1 calc R U . . .
C5C C 1.1785(6) 1.1750(4) 1.8028(10) 0.039(4) Uani 1 1 d . . . . .
C6C C 1.1595(6) 1.1556(4) 1.7468(11) 0.041(4) Uani 1 1 d . . . . .
C7C C 1.1152(7) 1.1352(5) 1.7526(13) 0.063(5) Uani 1 1 d . . . . .
H7C1 H 1.120189 1.117300 1.724978 0.095 Uiso 1 1 calc R U . . .
H7C2 H 1.084582 1.146076 1.739045 0.095 Uiso 1 1 calc R U . . .
H7C3 H 1.111575 1.128664 1.797672 0.095 Uiso 1 1 calc R U . . .
C8C C 1.1620(6) 1.1477(4) 1.6336(10) 0.039(4) Uani 1 1 d . . . . .
H8C1 H 1.179268 1.127957 1.626302 0.047 Uiso 1 1 calc R U . . .
H8C2 H 1.125219 1.143715 1.637964 0.047 Uiso 1 1 calc R U . . .
C9C C 1.1709(8) 1.1677(5) 1.5785(12) 0.060(6) Uani 1 1 d . . . . .
H9C1 H 1.158101 1.188264 1.589887 0.072 Uiso 1 1 calc R U . . .
H9C2 H 1.150102 1.160242 1.541943 0.072 Uiso 1 1 calc R U . . .
C10C C 1.2242(9) 1.1711(5) 1.5552(11) 0.063(6) Uani 1 1 d . . . . .
H10E H 1.223604 1.179592 1.510909 0.076 Uiso 1 1 calc R U . . .
H10F H 1.239917 1.150640 1.552926 0.076 Uiso 1 1 calc R U . . .
C11C C 1.3121(7) 1.1906(4) 1.5764(12) 0.052(5) Uani 1 1 d . . . . .
H11E H 1.313694 1.191282 1.528636 0.063 Uiso 1 1 calc R U . . .
H11F H 1.329917 1.208739 1.593393 0.063 Uiso 1 1 calc R U . . .
C12C C 1.3378(9) 1.1630(5) 1.5994(16) 0.081(9) Uani 1 1 d . . . . .
H12E H 1.370777 1.161286 1.576751 0.097 Uiso 1 1 calc R U . . .
H12F H 1.317164 1.145099 1.586988 0.097 Uiso 1 1 calc R U . . .
C13C C 1.3474(7) 1.1616(5) 1.6709(14) 0.060(6) Uani 1 1 d . . . . .
H13E H 1.372542 1.145401 1.679444 0.072 Uiso 1 1 calc R U . . .
H13F H 1.362648 1.181210 1.684648 0.072 Uiso 1 1 calc R U . . .
C14C C 1.3193(9) 1.1566(5) 1.7801(13) 0.068(6) Uani 1 1 d . . . . .
H14G H 1.324579 1.177826 1.793338 0.102 Uiso 1 1 calc R U . . .
H14H H 1.351329 1.145393 1.783935 0.102 Uiso 1 1 calc R U . . .
H14I H 1.293724 1.147189 1.807957 0.102 Uiso 1 1 calc R U . . .
C15C C 1.2811(7) 1.1241(4) 1.6998(15) 0.068(7) Uani 1 1 d . . . . .
H15G H 1.269146 1.122480 1.655104 0.102 Uiso 1 1 calc R U . . .
H15H H 1.252858 1.120136 1.729469 0.102 Uiso 1 1 calc R U . . .
H15I H 1.307975 1.109034 1.707271 0.102 Uiso 1 1 calc R U . . .
Cl3 Cl 1.500000 1.000000 1.6986(7) 0.081(3) Uani 1 2 d S T P . .

loop_
_atom_site_aniso_label
_atom_site_aniso_U_11
_atom_site_aniso_U_22
_atom_site_aniso_U_33
_atom_site_aniso_U_23
_atom_site_aniso_U_13
_atom_site_aniso_U_12
O302 0.12(3) 0.13(2) 0.038(10) 0.023(16) 0.000(12) -0.02(2)
O301 0.13(3) 0.13(3) 0.29(6) -0.04(4) -0.09(3) 0.08(3)
O303 0.039(14) 0.43(7) 0.067(18) 0.09(3) -0.001(13) -0.02(3)
O201 0.180(14) 0.152(12) 0.241(19) -0.055(12) 0.068(13) 0.017(11)
Cl4 0.081(5) 0.238(12) 0.024(3) 0.000 0.000 0.052(7)
O402 0.081(5) 0.238(12) 0.024(3) 0.000 0.000 0.052(7)
O403 0.081(5) 0.238(12) 0.024(3) 0.000 0.000 0.052(7)
O404 0.081(5) 0.238(12) 0.024(3) 0.000 0.000 0.052(7)
O401 0.081(5) 0.238(12) 0.024(3) 0.000 0.000 0.052(7)
Cl1 0.060(3) 0.054(3) 0.060(3) -0.001(2) 0.013(2) 0.000(2)
O101 0.036(9) 0.083(12) 0.29(3) 0.006(17) -0.001(14) 0.015(8)
O102 0.099(14) 0.070(11) 0.134(18) -0.006(11) 0.004(12) -0.023(10)
O103 0.072(11) 0.154(17) 0.060(9) -0.025(10) -0.004(8) -0.026(11)
O104 0.138(17) 0.133(16) 0.081(12) -0.033(12) 0.060(12) -0.017(14)
NiA 0.0198(9) 0.0313(11) 0.0590(13) 0.0020(9) -0.0123(10) 0.0007(9)
NiB 0.0355(12) 0.0316(12) 0.0862(19) 0.0179(11) -0.0083(12) -0.0088(9)
N1A 0.023(7) 0.050(9) 0.057(9) 0.010(7) -0.025(7) -0.010(6)
N2A 0.035(8) 0.032(8) 0.104(14) -0.010(8) -0.020(9) 0.006(7)
N3A 0.039(8) 0.019(6) 0.052(8) -0.006(6) -0.017(7) 0.005(6)
N4A 0.023(7) 0.038(8) 0.122(16) 0.018(9) -0.013(9) -0.010(6)
N1B 0.094(8) 0.105(9) 0.075(7) -0.003(6) 0.006(6) 0.039(7)
N2B 0.043(9) 0.051(9) 0.052(9) 0.009(7) -0.019(7) -0.007(7)
N3B 0.14(2) 0.063(13) 0.16(2) 0.070(15) 0.07(2) 0.003(14)
N4B 0.062(8) 0.062(7) 0.124(13) 0.010(8) -0.033(8) -0.017(6)
N5 0.020(6) 0.042(8) 0.056(9) 0.010(7) 0.001(6) -0.007(6)
N6 0.015(5) 0.026(6) 0.042(7) 0.000(6) -0.006(5) 0.000(5)
N7 0.039(8) 0.045(9) 0.091(13) 0.024(9) -0.025(8) -0.016(7)
N8 0.034(7) 0.033(8) 0.065(9) -0.006(7) -0.001(7) -0.022(6)
N9 0.018(6) 0.043(8) 0.063(10) 0.004(7) -0.004(6) -0.006(6)
N10 0.037(8) 0.059(10) 0.069 -0.003(8) -0.014(8) -0.027(8)
C1A 0.031(9) 0.055(11) 0.052(11) -0.015(9) 0.012(8) -0.013(8)
C2A 0.054(12) 0.077(13) 0.039(10) -0.009(9) 0.019(9) -0.028(11)
C3A 0.034(10) 0.096(15) 0.046(11) 0.014(11) -0.010(8) -0.018(10)
C4A 0.033(10) 0.080(15) 0.069(14) 0.026(12) -0.033(10) -0.006(10)
C5A 0.041(10) 0.038(9) 0.060(11) 0.013(8) -0.015(9) -0.004(8)
C6A 0.034(10) 0.055(12) 0.097(17) 0.017(11) -0.025(11) -0.008(9)
C7A 0.043(11) 0.069(14) 0.13(2) 0.003(14) -0.040(13) 0.028(11)
C8A 0.055(13) 0.077(15) 0.088(16) -0.025(13) -0.024(12) 0.031(11)
C9A 0.063(14) 0.091(18) 0.079(16) -0.022(13) 0.003(12) 0.033(13)
C10A 0.060(13) 0.052(11) 0.063(13) 0.007(10) -0.023(10) -0.003(9)
C11A 0.058(12) 0.030(9) 0.072(13) 0.003(8) -0.044(10) 0.001(8)
C12A 0.037(10) 0.037(10) 0.12(2) 0.008(11) -0.046(12) -0.012(8)
C13A 0.029(8) 0.044(9) 0.070 0.010(8) -0.013(8) -0.015(7)
C14A 0.075(14) 0.029(8) 0.068 0.004(8) -0.014(10) 0.001(9)
C15A 0.041(12) 0.086(17) 0.12(2) 0.048(16) 0.002(13) -0.016(11)
C1B 0.063(13) 0.059(12) 0.056(12) -0.007(10) -0.008(10) -0.001(10)
C2B 0.094(8) 0.105(9) 0.075(7) -0.003(6) 0.006(6) 0.039(7)
C3B 0.094(8) 0.105(9) 0.075(7) -0.003(6) 0.006(6) 0.039(7)
C4B 0.094(8) 0.105(9) 0.075(7) -0.003(6) 0.006(6) 0.039(7)
C5B 0.094(8) 0.105(9) 0.075(7) -0.003(6) 0.006(6) 0.039(7)
C6B 0.16(3) 0.097(18) 0.034(11) 0.015(11) 0.019(14) 0.09(2)
C7B 0.17(4) 0.14(3) 0.113 -0.02(2) -0.05(2) 0.07(3)
C8B 0.094(7) 0.082(7) 0.040(4) 0.004(4) -0.009(5) 0.000(5)
C9B 0.094(7) 0.082(7) 0.040(4) 0.004(4) -0.009(5) 0.000(5)
C10B 0.094(7) 0.082(7) 0.040(4) 0.004(4) -0.009(5) 0.000(5)
C11B 0.18(4) 0.11(3) 0.117 0.03(2) 0.06(3) 0.00(3)
C12B 0.14(3) 0.056(15) 0.136 0.022(16) -0.04(2) -0.016(17)
C13B 0.130 0.13(3) 0.15(3) 0.02(2) -0.02(3) -0.10(2)
C14B 0.062(8) 0.062(7) 0.124(13) 0.010(8) -0.033(8) -0.017(6)
C15B 0.062(8) 0.062(7) 0.124(13) 0.010(8) -0.033(8) -0.017(6)
Cl2 0.063(3) 0.069(4) 0.112(5) -0.024(3) 0.026(3) -0.010(3)
O202 0.180(14) 0.152(12) 0.241(19) -0.055(12) 0.068(13) 0.017(11)
O203 0.180(14) 0.152(12) 0.241(19) -0.055(12) 0.068(13) 0.017(11)
O204 0.180(14) 0.152(12) 0.241(19) -0.055(12) 0.068(13) 0.017(11)
NiC 0.0208(9) 0.0257(10) 0.0358(9) -0.0018(8) -0.0068(8) 0.0015(7)
N1C 0.030(7) 0.028(6) 0.041(7) 0.004(5) -0.026(6) -0.002(5)
N2C 0.015(6) 0.042(7) 0.028(6) -0.003(6) -0.006(5) 0.004(5)
N3C 0.048(9) 0.044(8) 0.034(7) -0.009(6) -0.005(7) -0.003(7)
N4C 0.032(8) 0.019(6) 0.101(13) 0.000(7) -0.003(8) 0.012(6)
N11 0.030(7) 0.032(7) 0.040(7) -0.013(6) -0.020(6) -0.002(5)
N12 0.013(5) 0.043(8) 0.031(6) 0.010(6) 0.003(5) 0.006(5)
N13 0.027(7) 0.021(6) 0.044(7) -0.004(5) 0.013(6) -0.011(5)
C1C 0.094(7) 0.082(7) 0.040(4) 0.004(4) -0.009(5) 0.000(5)
C2C 0.094(7) 0.082(7) 0.040(4) 0.004(4) -0.009(5) 0.000(5)
C3C 0.094(7) 0.082(7) 0.040(4) 0.004(4) -0.009(5) 0.000(5)
C4C 0.036(10) 0.068(13) 0.068(13) 0.005(10) 0.000(9) 0.002(9)
C5C 0.036(9) 0.051(10) 0.030(8) 0.012(7) -0.001(7) 0.001(8)
C6C 0.025(8) 0.028(8) 0.070(12) 0.004(8) -0.004(8) 0.007(6)
C7C 0.043(10) 0.066(13) 0.082(14) 0.014(12) 0.003(10) -0.008(9)
C8C 0.025(8) 0.043(9) 0.050(10) 0.005(8) -0.008(7) -0.018(7)
C9C 0.060(13) 0.054(11) 0.065(13) -0.009(10) -0.042(11) -0.007(10)
C10C 0.092(17) 0.056(12) 0.042(11) -0.015(9) 0.001(10) -0.021(12)
C11C 0.037(10) 0.050(11) 0.070(13) -0.020(9) 0.009(9) -0.001(8)
C12C 0.055(14) 0.042(12) 0.15(3) -0.001(13) 0.052(15) 0.001(10)
C13C 0.034(10) 0.044(11) 0.101(18) -0.008(11) 0.008(10) 0.004(8)
C14C 0.068(14) 0.058(12) 0.078(15) 0.018(11) -0.045(12) 0.016(11)
C15C 0.026(9) 0.038(10) 0.14(2) 0.005(12) -0.002(11) 0.001(8)
Cl3 0.088(6) 0.112(7) 0.044(4) 0.000 0.000 0.063(5)

loop_
_atom_type_symbol
_atom_type_description
_atom_type_scat_dispersion_real
_atom_type_scat_dispersion_imag
_atom_type_scat_source
C C 0.0033 0.0016 'International Tables Vol C Tables 4.2.6.8 and 6.1.1.4'
H H 0.0000 0.0000 'International Tables Vol C Tables 4.2.6.8 and 6.1.1.4'
N N 0.0061 0.0033 'International Tables Vol C Tables 4.2.6.8 and 6.1.1.4'
O O 0.0106 0.0060 'International Tables Vol C Tables 4.2.6.8 and 6.1.1.4'
Cl Cl 0.1484 0.1585 'International Tables Vol C Tables 4.2.6.8 and 6.1.1.4'
Ni Ni 0.3393 1.1124 'International Tables Vol C Tables 4.2.6.8 and 6.1.1.4'

loop_
_geom_angle_atom_site_label_1
_geom_angle_atom_site_label_2
_geom_angle_atom_site_label_3
_geom_angle
_geom_angle_site_symmetry_1
_geom_angle_site_symmetry_3
_geom_angle_publ_flag
O302 O302 Cl3 70.7(2) 2_875 . ?
Cl3 O301 O303 49.4(3) . 2_875 ?
Cl3 O303 O301 52.71(4) . 2_875 ?
O404 Cl4 O404 164(3) . 14_765 ?
O404 Cl4 O401 71.5(19) . . ?
O404 Cl4 O401 124.3(18) 14_765 . ?
O404 Cl4 O401 124.3(18) . 14_765 ?
O404 Cl4 O401 71.5(19) 14_765 14_765 ?
O401 Cl4 O401 59(3) . 14_765 ?
O404 Cl4 O402 43.3(19) . . ?
O404 Cl4 O402 123.1(18) 14_765 . ?
O401 Cl4 O402 111.2(10) . . ?
O401 Cl4 O402 139.7(14) 14_765 . ?
O404 Cl4 O402 123.0(18) . 14_765 ?
O404 Cl4 O402 43.4(19) 14_765 14_765 ?
O401 Cl4 O402 139.7(14) . 14_765 ?
O401 Cl4 O402 111.2(10) 14_765 14_765 ?
O402 Cl4 O402 99.6(10) . 14_765 ?
O404 Cl4 O403 92(3) . . ?
O404 Cl4 O403 83(3) 14_765 . ?
O401 Cl4 O403 120.2(19) . . ?
O401 Cl4 O403 92(2) 14_765 . ?
O402 Cl4 O403 57.6(15) . . ?
O402 Cl4 O403 97.9(12) 14_765 . ?
O404 Cl4 O403 83(3) . 14_765 ?
O404 Cl4 O403 92(3) 14_765 14_765 ?
O401 Cl4 O403 92(2) . 14_765 ?
O401 Cl4 O403 120.2(19) 14_765 14_765 ?
O402 Cl4 O403 97.9(12) . 14_765 ?
O402 Cl4 O403 57.6(15) 14_765 14_765 ?
O403 Cl4 O403 144(2) . 14_765 ?
O404 O402 Cl4 62(3) . . ?
O404 O402 O403 118(3) . . ?
Cl4 O402 O403 71.6(15) . . ?
O402 O403 Cl4 50.8(19) . . ?
O402 O404 Cl4 75(3) . . ?
O402 O404 O401 127(5) . . ?
Cl4 O404 O401 57.1(19) . . ?
O401 O401 Cl4 60.6(13) 14_765 . ?
O401 O401 O404 108(3) 14_765 . ?
Cl4 O401 O404 51.4(19) . . ?
O101 Cl1 O103 104.7(13) . . ?
O101 Cl1 O104 113.8(17) . . ?
O103 Cl1 O104 107.3(12) . . ?
O101 Cl1 O102 105.6(12) . . ?
O103 Cl1 O102 110.0(12) . . ?
O104 Cl1 O102 114.9(12) . . ?
N2A NiA N5 168.2(6) . . ?
N2A NiA N1A 79.3(7) . . ?
N5 NiA N1A 90.0(6) . . ?
N2A NiA N3A 96.1(6) . . ?
N5 NiA N3A 94.0(5) . . ?
N1A NiA N3A 172.6(6) . . ?
N2A NiA N4A 97.7(6) . . ?
N5 NiA N4A 88.1(6) . . ?
N1A NiA N4A 94.3(7) . . ?
N3A NiA N4A 92.1(7) . . ?
N2A NiA N8 87.1(6) . . ?
N5 NiA N8 87.8(5) . . ?
N1A NiA N8 89.4(6) . . ?
N3A NiA N8 84.6(6) . . ?
N4A NiA N8 174.4(6) . . ?
N1B NiB N3B 171.5(11) . . ?
N1B NiB N2B 80.8(8) . . ?
N3B NiB N2B 97.0(8) . . ?
N1B NiB N10 91.3(8) . . ?
N3B NiB N10 90.3(8) . . ?
N2B NiB N10 171.5(7) . . ?
N1B NiB N4B 95.8(10) . . ?
N3B NiB N4B 92.7(10) . . ?
N2B NiB N4B 96.3(7) . . ?
N10 NiB N4B 87.6(7) . . ?
N1B NiB N7 86.5(9) . . ?
N3B NiB N7 85.2(9) . . ?
N2B NiB N7 88.9(6) . . ?
N10 NiB N7 87.5(6) . . ?
N4B NiB N7 174.6(8) . . ?
C1A N1A C5A 118.9(16) . . ?
C1A N1A NiA 127.9(13) . . ?
C5A N1A NiA 113.2(12) . . ?
C6A N2A C8A 118.5(17) . . ?
C6A N2A NiA 115.2(16) . . ?
C8A N2A NiA 126.3(14) . . ?
C11A N3A C10A 110.9(14) . . ?
C11A N3A NiA 116.2(12) . . ?
C10A N3A NiA 117.3(10) . . ?
C11A N3A H3A1 103.4 . . ?
C10A N3A H3A1 103.4 . . ?
NiA N3A H3A1 103.4 . . ?
C14A N4A C13A 108.1(16) . . ?
C14A N4A C15A 106.2(17) . . ?
C13A N4A C15A 106.7(16) . . ?
C14A N4A NiA 112.4(12) . . ?
C13A N4A NiA 113.0(12) . . ?
C15A N4A NiA 109.9(13) . . ?
C1B N1B C5B 123(2) . . ?
C1B N1B NiB 124.4(17) . . ?
C5B N1B NiB 112.4(18) . . ?
C6B N2B C8B 122.1(19) . . ?
C6B N2B NiB 113.0(14) . . ?
C8B N2B NiB 121.8(15) . . ?
C11B N3B C10B 105(2) . . ?
C11B N3B NiB 125(3) . . ?
C10B N3B NiB 116.3(17) . . ?
C11B N3B H3B1 102.3 . . ?
C10B N3B H3B1 102.3 . . ?
NiB N3B H3B1 102.3 . . ?
C13B N4B C14B 119(2) . . ?
C13B N4B C15B 96(2) . . ?
C14B N4B C15B 106(2) . . ?
C13B N4B NiB 112.4(18) . . ?
C14B N4B NiB 111.2(17) . . ?
C15B N4B NiB 110.7(13) . . ?
N6 N5 NiA 125.3(11) . . ?
N7 N6 N5 176.2(16) . . ?
N6 N7 NiB 126.3(11) . . ?
N9 N8 NiA 123.9(12) . . ?
N10 N9 N8 176.2(17) . . ?
N9 N10 NiB 125.8(12) . . ?
N1A C1A C2A 122.5(19) . . ?
N1A C1A H1A 118.8 . . ?
C2A C1A H1A 118.8 . . ?
C3A C2A C1A 120.3(19) . . ?
C3A C2A H2A 119.9 . . ?
C1A C2A H2A 119.9 . . ?
C2A C3A C4A 117.6(17) . . ?
C2A C3A H3A 121.2 . . ?
C4A C3A H3A 121.2 . . ?
C5A C4A C3A 120.3(19) . . ?
C5A C4A H4A 119.8 . . ?
C3A C4A H4A 119.8 . . ?
C4A C5A N1A 120(2) . . ?
C4A C5A C6A 125.6(18) . . ?
N1A C5A C6A 114.0(16) . . ?
N2A C6A C5A 118.0(18) . . ?
N2A C6A C7A 124(2) . . ?
C5A C6A C7A 117.7(19) . . ?
C6A C7A H7A1 109.5 . . ?
C6A C7A H7A2 109.5 . . ?
H7A1 C7A H7A2 109.5 . . ?
C6A C7A H7A3 109.5 . . ?
H7A1 C7A H7A3 109.5 . . ?
H7A2 C7A H7A3 109.5 . . ?
N2A C8A C9A 109.3(16) . . ?
N2A C8A H8A1 109.8 . . ?
C9A C8A H8A1 109.8 . . ?
N2A C8A H8A2 109.8 . . ?
C9A C8A H8A2 109.8 . . ?
H8A1 C8A H8A2 108.3 . . ?
C10A C9A C8A 115(2) . . ?
C10A C9A H9A1 108.5 . . ?
C8A C9A H9A1 108.5 . . ?
C10A C9A H9A2 108.5 . . ?
C8A C9A H9A2 108.5 . . ?
H9A1 C9A H9A2 107.5 . . ?
N3A C10A C9A 114.1(16) . . ?
N3A C10A H10A 108.7 . . ?
C9A C10A H10A 108.7 . . ?
N3A C10A H10B 108.7 . . ?
C9A C10A H10B 108.7 . . ?
H10A C10A H10B 107.6 . . ?
N3A C11A C12A 111.5(13) . . ?
N3A C11A H11A 109.3 . . ?
C12A C11A H11A 109.3 . . ?
N3A C11A H11B 109.3 . . ?
C12A C11A H11B 109.3 . . ?
H11A C11A H11B 108.0 . . ?
C13A C12A C11A 115.8(16) . . ?
C13A C12A H12A 108.3 . . ?
C11A C12A H12A 108.3 . . ?
C13A C12A H12B 108.3 . . ?
C11A C12A H12B 108.3 . . ?
H12A C12A H12B 107.4 . . ?
C12A C13A N4A 114.0(17) . . ?
C12A C13A H13A 108.8 . . ?
N4A C13A H13A 108.8 . . ?
C12A C13A H13B 108.8 . . ?
N4A C13A H13B 108.8 . . ?
H13A C13A H13B 107.7 . . ?
N4A C14A H14A 109.5 . . ?
N4A C14A H14B 109.5 . . ?
H14A C14A H14B 109.5 . . ?
N4A C14A H14C 109.5 . . ?
H14A C14A H14C 109.5 . . ?
H14B C14A H14C 109.5 . . ?
N4A C15A H15A 109.5 . . ?
N4A C15A H15B 109.5 . . ?
H15A C15A H15B 109.5 . . ?
N4A C15A H15C 109.5 . . ?
H15A C15A H15C 109.5 . . ?
H15B C15A H15C 109.5 . . ?
N1B C1B C2B 124(2) . . ?
N1B C1B H1B 118.2 . . ?
C2B C1B H1B 118.2 . . ?
C1B C2B C3B 110(2) . . ?
C1B C2B H2B 124.8 . . ?
C3B C2B H2B 124.8 . . ?
C4B C3B C2B 123(3) . . ?
C4B C3B H3B 118.5 . . ?
C2B C3B H3B 118.5 . . ?
C5B C4B C3B 117(3) . . ?
C5B C4B H4B 121.4 . . ?
C3B C4B H4B 121.4 . . ?
C4B C5B N1B 122(3) . . ?
C4B C5B C6B 119(2) . . ?
N1B C5B C6B 119(2) . . ?
N2B C6B C7B 123(2) . . ?
N2B C6B C5B 114(2) . . ?
C7B C6B C5B 116(2) . . ?
C6B C7B H7B1 109.5 . . ?
C6B C7B H7B2 109.5 . . ?
H7B1 C7B H7B2 109.5 . . ?
C6B C7B H7B3 109.5 . . ?
H7B1 C7B H7B3 109.5 . . ?
H7B2 C7B H7B3 109.5 . . ?
N2B C8B C9B 122(2) . . ?
N2B C8B H8B1 106.8 . . ?
C9B C8B H8B1 106.8 . . ?
N2B C8B H8B2 106.8 . . ?
C9B C8B H8B2 106.8 . . ?
H8B1 C8B H8B2 106.7 . . ?
C8B C9B C10B 113(2) . . ?
C8B C9B H9B1 109.0 . . ?
C10B C9B H9B1 109.0 . . ?
C8B C9B H9B2 109.0 . . ?
C10B C9B H9B2 109.0 . . ?
H9B1 C9B H9B2 107.8 . . ?
N3B C10B C9B 115.2(18) . . ?
N3B C10B H10C 108.5 . . ?
C9B C10B H10C 108.5 . . ?
N3B C10B H10D 108.5 . . ?
C9B C10B H10D 108.5 . . ?
H10C C10B H10D 107.5 . . ?
N3B C11B C12B 105(3) . . ?
N3B C11B H11C 110.7 . . ?
C12B C11B H11C 110.7 . . ?
N3B C11B H11D 110.7 . . ?
C12B C11B H11D 110.7 . . ?
H11C C11B H11D 108.8 . . ?
C11B C12B C13B 120(3) . . ?
C11B C12B H12C 107.4 . . ?
C13B C12B H12C 107.4 . . ?
C11B C12B H12D 107.4 . . ?
C13B C12B H12D 107.4 . . ?
H12C C12B H12D 106.9 . . ?
N4B C13B C12B 125(3) . . ?
N4B C13B H13C 106.1 . . ?
C12B C13B H13C 106.1 . . ?
N4B C13B H13D 106.1 . . ?
C12B C13B H13D 106.1 . . ?
H13C C13B H13D 106.3 . . ?
N4B C14B H14D 109.5 . . ?
N4B C14B H14E 109.5 . . ?
H14D C14B H14E 109.5 . . ?
N4B C14B H14F 109.5 . . ?
H14D C14B H14F 109.5 . . ?
H14E C14B H14F 109.5 . . ?
N4B C15B H15D 109.5 . . ?
N4B C15B H15E 109.5 . . ?
H15D C15B H15E 109.5 . . ?
N4B C15B H15F 109.5 . . ?
H15D C15B H15F 109.5 . . ?
H15E C15B H15F 109.5 . . ?
O203 Cl2 O201 129.0(17) . . ?
O203 Cl2 O204 104(2) . . ?
O201 Cl2 O204 99.0(14) . . ?
O203 Cl2 O202 107(2) . . ?
O201 Cl2 O202 96.3(14) . . ?
O204 Cl2 O202 124(2) . . ?
N1C NiC N3C 170.5(5) . . ?
N1C NiC N2C 77.4(5) . . ?
N3C NiC N2C 97.3(5) . . ?
N1C NiC N13 89.2(5) . 14_775 ?
N3C NiC N13 95.6(6) . 14_775 ?
N2C NiC N13 166.1(5) . 14_775 ?
N1C NiC N4C 95.7(6) . . ?
N3C NiC N4C 92.9(7) . . ?
N2C NiC N4C 98.5(5) . . ?
N13 NiC N4C 86.3(5) 14_775 . ?
N1C NiC N11 88.0(5) . . ?
N3C NiC N11 83.8(5) . . ?
N2C NiC N11 87.0(5) . . ?
N13 NiC N11 89.0(5) 14_775 . ?
N4C NiC N11 174.0(6) . . ?
C5C N1C C1C 113.5(17) . . ?
C5C N1C NiC 115.8(10) . . ?
C1C N1C NiC 129.9(14) . . ?
C6C N2C C8C 119.3(13) . . ?
C6C N2C NiC 117.7(11) . . ?
C8C N2C NiC 123.0(10) . . ?
C11C N3C C10C 111.1(14) . . ?
C11C N3C NiC 116.4(12) . . ?
C10C N3C NiC 117.2(11) . . ?
C11C N3C H3C1 103.3 . . ?
C10C N3C H3C1 103.3 . . ?
NiC N3C H3C1 103.3 . . ?
C14C N4C C13C 106.3(17) . . ?
C14C N4C C15C 106.8(17) . . ?
C13C N4C C15C 110.9(16) . . ?
C14C N4C NiC 110.0(12) . . ?
C13C N4C NiC 111.4(12) . . ?
C15C N4C NiC 111.2(11) . . ?
N12 N11 NiC 123.5(10) . . ?
N11 N12 N13 178.3(15) . . ?
N12 N13 NiC 124.4(10) . 14_775 ?
C2C C1C N1C 125(3) . . ?
C2C C1C H1C 117.5 . . ?
N1C C1C H1C 117.5 . . ?
C1C C2C C3C 122(3) . . ?
C1C C2C H2C 119.0 . . ?
C3C C2C H2C 119.0 . . ?
C2C C3C C4C 118(2) . . ?
C2C C3C H3C 121.0 . . ?
C4C C3C H3C 121.0 . . ?
C3C C4C C5C 118(2) . . ?
C3C C4C H4C 120.9 . . ?
C5C C4C H4C 120.9 . . ?
N1C C5C C4C 123.2(17) . . ?
N1C C5C C6C 115.0(14) . . ?
C4C C5C C6C 121.8(16) . . ?
N2C C6C C7C 123.7(17) . . ?
N2C C6C C5C 113.2(14) . . ?
C7C C6C C5C 122.5(17) . . ?
C6C C7C H7C1 109.5 . . ?
C6C C7C H7C2 109.5 . . ?
H7C1 C7C H7C2 109.5 . . ?
C6C C7C H7C3 109.5 . . ?
H7C1 C7C H7C3 109.5 . . ?
H7C2 C7C H7C3 109.5 . . ?
C9C C8C N2C 110.7(13) . . ?
C9C C8C H8C1 109.5 . . ?
N2C C8C H8C1 109.5 . . ?
C9C C8C H8C2 109.5 . . ?
N2C C8C H8C2 109.5 . . ?
H8C1 C8C H8C2 108.1 . . ?
C8C C9C C10C 117.5(17) . . ?
C8C C9C H9C1 107.9 . . ?
C10C C9C H9C1 107.9 . . ?
C8C C9C H9C2 107.9 . . ?
C10C C9C H9C2 107.9 . . ?
H9C1 C9C H9C2 107.2 . . ?
C9C C10C N3C 114.0(16) . . ?
C9C C10C H10E 108.8 . . ?
N3C C10C H10E 108.8 . . ?
C9C C10C H10F 108.8 . . ?
N3C C10C H10F 108.8 . . ?
H10E C10C H10F 107.6 . . ?
C12C C11C N3C 111.8(17) . . ?
C12C C11C H11E 109.3 . . ?
N3C C11C H11E 109.3 . . ?
C12C C11C H11F 109.3 . . ?
N3C C11C H11F 109.3 . . ?
H11E C11C H11F 107.9 . . ?
C11C C12C C13C 115.4(19) . . ?
C11C C12C H12E 108.4 . . ?
C13C C12C H12E 108.4 . . ?
C11C C12C H12F 108.4 . . ?
C13C C12C H12F 108.4 . . ?
H12E C12C H12F 107.5 . . ?
N4C C13C C12C 115.4(18) . . ?
N4C C13C H13E 108.4 . . ?
C12C C13C H13E 108.4 . . ?
N4C C13C H13F 108.4 . . ?
C12C C13C H13F 108.4 . . ?
H13E C13C H13F 107.5 . . ?
N4C C14C H14G 109.5 . . ?
N4C C14C H14H 109.5 . . ?
H14G C14C H14H 109.5 . . ?
N4C C14C H14I 109.5 . . ?
H14G C14C H14I 109.5 . . ?
H14H C14C H14I 109.5 . . ?
N4C C15C H15G 109.5 . . ?
N4C C15C H15H 109.5 . . ?
H15G C15C H15H 109.5 . . ?
N4C C15C H15I 109.5 . . ?
H15G C15C H15I 109.5 . . ?
H15H C15C H15I 109.5 . . ?
O303 Cl3 O303 114.3(11) 2_875 . ?
O303 Cl3 O301 77.9(3) 2_875 . ?
O303 Cl3 O301 98.4(4) . . ?
O303 Cl3 O301 98.4(4) 2_875 2_875 ?
O303 Cl3 O301 77.9(3) . 2_875 ?
O301 Cl3 O301 173.3(12) . 2_875 ?
O303 Cl3 O302 104.8(4) 2_875 2_875 ?
O303 Cl3 O302 140.2(7) . 2_875 ?
O301 Cl3 O302 82.2(5) . 2_875 ?
O301 Cl3 O302 104.3(7) 2_875 2_875 ?
O303 Cl3 O302 140.2(7) 2_875 . ?
O303 Cl3 O302 104.8(4) . . ?
O301 Cl3 O302 104.3(7) . . ?
O301 Cl3 O302 82.2(5) 2_875 . ?
O302 Cl3 O302 38.7(4) 2_875 . ?

loop_
_geom_bond_atom_site_label_1
_geom_bond_atom_site_label_2
_geom_bond_distance
_geom_bond_site_symmetry_2
_geom_bond_publ_flag
O302 O302 0.94147(6) 2_875 ?
O302 Cl3 1.421(14) . ?
O301 Cl3 1.4072(10) . ?
O301 O303 1.72933(17) 2_875 ?
O303 Cl3 1.344(8) . ?
O201 Cl2 1.395(6) . ?
Cl4 O404 1.27(5) . ?
Cl4 O404 1.27(5) 14_765 ?
Cl4 O401 1.36(3) . ?
Cl4 O401 1.36(3) 14_765 ?
Cl4 O402 1.393(10) . ?
Cl4 O402 1.393(10) 14_765 ?
Cl4 O403 1.71(5) . ?
Cl4 O403 1.71(5) 14_765 ?
O402 O404 0.99(5) . ?
O402 O403 1.52(6) . ?
O404 O401 1.54(4) . ?
O401 O401 1.34(7) 14_765 ?
Cl1 O101 1.395(17) . ?
Cl1 O103 1.397(17) . ?
Cl1 O104 1.448(17) . ?
Cl1 O102 1.449(19) . ?
NiA N2A 2.060(15) . ?
NiA N5 2.072(14) . ?
NiA N1A 2.076(14) . ?
NiA N3A 2.097(14) . ?
NiA N4A 2.164(15) . ?
NiA N8 2.221(13) . ?
NiB N1B 2.03(2) . ?
NiB N3B 2.10(3) . ?
NiB N2B 2.105(16) . ?
NiB N10 2.152(17) . ?
NiB N4B 2.176(19) . ?
NiB N7 2.185(14) . ?
N1A C1A 1.28(2) . ?
N1A C5A 1.40(2) . ?
N2A C6A 1.30(3) . ?
N2A C8A 1.48(3) . ?
N3A C11A 1.45(2) . ?
N3A C10A 1.46(2) . ?
N3A H3A1 1.0000 . ?
N4A C14A 1.50(2) . ?
N4A C13A 1.52(2) . ?
N4A C15A 1.53(3) . ?
N1B C1B 1.28(3) . ?
N1B C5B 1.29(3) . ?
N2B C6B 1.27(3) . ?
N2B C8B 1.40(2) . ?
N3B C11B 1.46(4) . ?
N3B C10B 1.53(3) . ?
N3B H3B1 1.0000 . ?
N4B C13B 1.41(4) . ?
N4B C14B 1.46(3) . ?
N4B C15B 1.51(3) . ?
N5 N6 1.177(17) . ?
N6 N7 1.160(18) . ?
N8 N9 1.18(2) . ?
N9 N10 1.13(2) . ?
C1A C2A 1.42(3) . ?
C1A H1A 0.9500 . ?
C2A C3A 1.35(3) . ?
C2A H2A 0.9500 . ?
C3A C4A 1.41(3) . ?
C3A H3A 0.9500 . ?
C4A C5A 1.37(3) . ?
C4A H4A 0.9500 . ?
C5A C6A 1.46(3) . ?
C6A C7A 1.51(3) . ?
C7A H7A1 0.9800 . ?
C7A H7A2 0.9800 . ?
C7A H7A3 0.9800 . ?
C8A C9A 1.54(3) . ?
C8A H8A1 0.9900 . ?
C8A H8A2 0.9900 . ?
C9A C10A 1.52(3) . ?
C9A H9A1 0.9900 . ?
C9A H9A2 0.9900 . ?
C10A H10A 0.9900 . ?
C10A H10B 0.9900 . ?
C11A C12A 1.53(3) . ?
C11A H11A 0.9900 . ?
C11A H11B 0.9900 . ?
C12A C13A 1.46(3) . ?
C12A H12A 0.9900 . ?
C12A H12B 0.9900 . ?
C13A H13A 0.9900 . ?
C13A H13B 0.9900 . ?
C14A H14A 0.9800 . ?
C14A H14B 0.9800 . ?
C14A H14C 0.9800 . ?
C15A H15A 0.9800 . ?
C15A H15B 0.9800 . ?
C15A H15C 0.9800 . ?
C1B C2B 1.38(3) . ?
C1B H1B 0.9500 . ?
C2B C3B 1.43(3) . ?
C2B H2B 0.9500 . ?
C3B C4B 1.38(4) . ?
C3B H3B 0.9500 . ?
C4B C5B 1.28(4) . ?
C4B H4B 0.9500 . ?
C5B C6B 1.53(3) . ?
C6B C7B 1.45(4) . ?
C7B H7B1 0.9800 . ?
C7B H7B2 0.9800 . ?
C7B H7B3 0.9800 . ?
C8B C9B 1.41(3) . ?
C8B H8B1 0.9900 . ?
C8B H8B2 0.9900 . ?
C9B C10B 1.62(3) . ?
C9B H9B1 0.9900 . ?
C9B H9B2 0.9900 . ?
C10B H10C 0.9900 . ?
C10B H10D 0.9900 . ?
C11B C12B 1.48(4) . ?
C11B H11C 0.9900 . ?
C11B H11D 0.9900 . ?
C12B C13B 1.62(4) . ?
C12B H12C 0.9900 . ?
C12B H12D 0.9900 . ?
C13B H13C 0.9900 . ?
C13B H13D 0.9900 . ?
C14B H14D 0.9800 . ?
C14B H14E 0.9800 . ?
C14B H14F 0.9800 . ?
C15B H15D 0.9800 . ?
C15B H15E 0.9800 . ?
C15B H15F 0.9800 . ?
Cl2 O203 1.33(4) . ?
Cl2 O204 1.44(3) . ?
Cl2 O202 1.60(4) . ?
NiC N1C 2.057(14) . ?
NiC N3C 2.066(14) . ?
NiC N2C 2.074(12) . ?
NiC N13 2.157(12) 14_775 ?
NiC N4C 2.164(13) . ?
NiC N11 2.207(13) . ?
N1C C5C 1.31(2) . ?
N1C C1C 1.36(3) . ?
N2C C6C 1.27(2) . ?
N2C C8C 1.47(2) . ?
N3C C11C 1.52(2) . ?
N3C C10C 1.52(2) . ?
N3C H3C1 1.0000 . ?
N4C C14C 1.49(3) . ?
N4C C13C 1.49(3) . ?
N4C C15C 1.51(2) . ?
N11 N12 1.168(17) . ?
N12 N13 1.189(17) . ?
C1C C2C 1.27(3) . ?
C1C H1C 0.9500 . ?
C2C C3C 1.30(3) . ?
C2C H2C 0.9500 . ?
C3C C4C 1.35(3) . ?
C3C H3C 0.9500 . ?
C4C C5C 1.39(3) . ?
C4C H4C 0.9500 . ?
C5C C6C 1.52(2) . ?
C6C C7C 1.48(2) . ?
C7C H7C1 0.9800 . ?
C7C H7C2 0.9800 . ?
C7C H7C3 0.9800 . ?
C8C C9C 1.46(3) . ?
C8C H8C1 0.9900 . ?
C8C H8C2 0.9900 . ?
C9C C10C 1.49(3) . ?
C9C H9C1 0.9900 . ?
C9C H9C2 0.9900 . ?
C10C H10E 0.9900 . ?
C10C H10F 0.9900 . ?
C11C C12C 1.47(3) . ?
C11C H11E 0.9900 . ?
C11C H11F 0.9900 . ?
C12C C13C 1.50(4) . ?
C12C H12E 0.9900 . ?
C12C H12F 0.9900 . ?
C13C H13E 0.9900 . ?
C13C H13F 0.9900 . ?
C14C H14G 0.9800 . ?
C14C H14H 0.9800 . ?
C14C H14I 0.9800 . ?
C15C H15G 0.9800 . ?
C15C H15H 0.9800 . ?
C15C H15I 0.9800 . ?
